data_1563866
loop_
_publ_author_name
'Wassy, Daniel'
'Hermann, Mathias'
'W\"ossner, Jan S.'
'Fr\'ed\'eric, Lucas'
'Pieters, Gr\'egory'
'Esser, Birgit'

_publ_section_title
;
 Enantiopure nanohoops through racemic resolution of diketo[n]CPPs by
 chiral derivatization as precursors to DBP[n]CPPs
;
_journal_name_full 'Chemical Science'
_journal_paper_doi 10.1039/D1SC02718B
_journal_year 2021
_chemical_formula_moiety '2(C76 H56), 4(C6 H5 Cl),C3 H5 O'
_chemical_formula_sum 'C179 H137 Cl4 O'
_chemical_formula_weight 2445.68
_space_group_crystal_system monoclinic
_space_group_IT_number 15
_space_group_name_Hall '-C 2yc'
_space_group_name_H-M_alt 'C 1 2/c 1'
_atom_sites_solution_hydrogens geom
_atom_sites_solution_primary direct
_audit_creation_method
;
FinalCif V84 by Daniel Kratzert, Freiburg 2021,
https://github.com/dkratzert/FinalCif
;
_audit_update_record
;
2021-01-19 deposited with the CCDC.	2021-06-21 downloaded from the CCDC.
;
_cell_angle_alpha 90
_cell_angle_beta 107.883(5)
_cell_angle_gamma 90
_cell_formula_units_Z 4
_cell_length_a 55.534(5)
_cell_length_b 8.9142(9)
_cell_length_c 28.068(3)
_cell_measurement_reflns_used 9370
_cell_measurement_temperature 100(2)
_cell_measurement_theta_max 57.8275
_cell_measurement_theta_min 3.2165
_cell_volume 13223(2)
_computing_cell_refinement 'SAINT V8.40A'
_computing_data_collection 'Bruker BIS V6.2.14/2020-04-30'
_computing_data_reduction 'SAINT V8.40A'
_computing_structure_refinement 'SHELXL-2018/3 (Sheldrick, 2018)'
_computing_structure_solution 'SHELXT 2014/5 (Sheldrick, 2014)'
_diffrn_ambient_environment N~2~
_diffrn_ambient_temperature 100(2)
_diffrn_detector CPAD
_diffrn_detector_area_resol_mean 7.41
_diffrn_detector_type 'Bruker PHOTON III'
_diffrn_measured_fraction_theta_full 0.994
_diffrn_measured_fraction_theta_max 0.994
_diffrn_measurement_device 'three-circle diffractometer'
_diffrn_measurement_device_type 'Bruker D8 VENTURE dual wavelength Mo/Cu'
_diffrn_measurement_method '\w and \f scans'
_diffrn_measurement_specimen_support 'MiTeGen micromount'
_diffrn_radiation_monochromator 'mirror optics'
_diffrn_radiation_probe x-ray
_diffrn_radiation_type CuK\a
_diffrn_radiation_wavelength 1.54184
_diffrn_reflns_av_R_equivalents 0.0728
_diffrn_reflns_av_unetI/netI 0.0274
_diffrn_reflns_Laue_measured_fraction_full 0.994
_diffrn_reflns_Laue_measured_fraction_max 0.994
_diffrn_reflns_limit_h_max 61
_diffrn_reflns_limit_h_min -60
_diffrn_reflns_limit_k_max 9
_diffrn_reflns_limit_k_min -9
_diffrn_reflns_limit_l_max 30
_diffrn_reflns_limit_l_min -30
_diffrn_reflns_number 183762
_diffrn_reflns_point_group_measured_fraction_full 0.994
_diffrn_reflns_point_group_measured_fraction_max 0.994
_diffrn_reflns_theta_full 58.439
_diffrn_reflns_theta_max 58.439
_diffrn_reflns_theta_min 3.217
_diffrn_source 'microfocus sealed X-ray tube'
_diffrn_source_current 1.1
_diffrn_source_type 'Incoatec I\ms'
_diffrn_source_voltage 50.0
_exptl_absorpt_coefficient_mu 1.254
_exptl_absorpt_correction_T_max 0.7514
_exptl_absorpt_correction_T_min 0.5917
_exptl_absorpt_correction_type multi-scan
_exptl_absorpt_process_details
;
 SADABS 2016/2: Krause, L., Herbst-Irmer, R., Sheldrick G.M. & Stalke D.,
 J. Appl. Cryst. 48 (2015) 3-10
;
_exptl_crystal_colour red
_exptl_crystal_density_diffrn 1.228
_exptl_crystal_description plate
_exptl_crystal_F_000 5148
_exptl_crystal_recrystallization_method 'slow diffusion of isopropanol into a chlorobenzene solution'
_exptl_crystal_size_max 0.350
_exptl_crystal_size_mid 0.070
_exptl_crystal_size_min 0.020
_refine_diff_density_max 0.605
_refine_diff_density_min -0.510
_refine_diff_density_rms 0.055
_refine_ls_extinction_method none
_refine_ls_goodness_of_fit_ref 1.070
_refine_ls_hydrogen_treatment constr
_refine_ls_matrix_type full
_refine_ls_number_parameters 980
_refine_ls_number_reflns 9286
_refine_ls_number_restraints 1104
_refine_ls_restrained_S_all 1.063
_refine_ls_R_factor_all 0.0810
_refine_ls_R_factor_gt 0.0689
_refine_ls_shift/su_max 0.003
_refine_ls_shift/su_mean 0.000
_refine_ls_structure_factor_coef Fsqd
_refine_ls_weighting_details 'w=1/[\s^2^(Fo^2^)+(0.0999P)^2^+33.8427P] where P=(Fo^2^+2Fc^2^)/3'
_refine_ls_weighting_scheme calc
_refine_ls_wR_factor_gt 0.1916
_refine_ls_wR_factor_ref 0.2016
_reflns_Friedel_coverage 0.000
_reflns_number_gt 7815
_reflns_number_total 9286
_reflns_threshold_expression 'I > 2\s(I)'
_cod_data_source_file d1sc02718b2.cif
_cod_data_source_block cu_Esser_JW_607_0m_a
_cod_original_sg_symbol_H-M 'C 2/c'
_cod_database_code 1563866
_shelx_shelxl_version_number 2018/3
_shelx_space_group_comment
;
The symmetry employed for this shelxl refinement is uniquely defined
by the following loop, which should always be used as a source of
symmetry information in preference to the above space-group names.
They are only intended as comments.
;
_shelx_estimated_absorpt_t_min 0.668
_shelx_estimated_absorpt_t_max 0.975
_olex2_diffrn_ambient_temperature_device 'Oxford Cryostream 800'

loop_
_space_group_symop_operation_xyz
'x, y, z'
'-x, y, -z+1/2'
'x+1/2, y+1/2, z'
'-x+1/2, y+1/2, -z+1/2'
'-x, -y, -z'
'x, -y, z-1/2'
'-x+1/2, -y+1/2, -z'
'x+1/2, -y+1/2, z-1/2'

loop_
_atom_site_label
_atom_site_type_symbol
_atom_site_fract_x
_atom_site_fract_y
_atom_site_fract_z
_atom_site_U_iso_or_equiv
_atom_site_adp_type
_atom_site_occupancy
_atom_site_site_symmetry_order
_atom_site_calc_flag
_atom_site_refinement_flags_posn
_atom_site_refinement_flags_adp
_atom_site_refinement_flags_occupancy
_atom_site_disorder_assembly
_atom_site_disorder_group
C1 C 0.33512(7) 0.0386(4) 0.77734(13) 0.0530(10) Uani 1 1 d . . . . .
C2 C 0.35908(8) 0.0982(5) 0.79924(13) 0.0549(10) Uani 1 1 d . . . . .
H2 H 0.360684 0.199275 0.810531 0.066 Uiso 1 1 calc R U . . .
C3 C 0.38062(8) 0.0138(5) 0.80495(13) 0.0556(10) Uani 1 1 d . . . . .
H3 H 0.396727 0.057415 0.820531 0.067 Uiso 1 1 calc R U . . .
C4 C 0.37924(7) -0.1326(4) 0.78853(12) 0.0516(9) Uani 1 1 d . . . . .
C5 C 0.35525(8) -0.1993(5) 0.77328(14) 0.0560(10) Uani 1 1 d . . . . .
H5 H 0.353730 -0.304042 0.766764 0.067 Uiso 1 1 calc R U . . .
C6 C 0.33370(8) -0.1137(5) 0.76763(14) 0.0580(10) Uani 1 1 d . . . . .
H6 H 0.317591 -0.160872 0.756829 0.070 Uiso 1 1 calc R U . . .
C7 C 0.31404(7) 0.1444(4) 0.75476(13) 0.0515(9) Uani 1 1 d . . . . .
C8 C 0.29818(7) 0.1214(5) 0.70528(15) 0.0574(10) Uani 1 1 d . . . . .
H8 H 0.295934 0.022714 0.691839 0.069 Uiso 1 1 calc R U . . .
C9 C 0.28589(7) 0.2398(5) 0.67607(15) 0.0555(10) Uani 1 1 d . . . . .
H9 H 0.275473 0.221384 0.642777 0.067 Uiso 1 1 calc R U . . .
C10 C 0.28849(6) 0.3839(5) 0.69445(14) 0.0516(9) Uani 1 1 d . . . . .
C11 C 0.30026(8) 0.4019(5) 0.74576(15) 0.0583(10) Uani 1 1 d . . . . .
H11 H 0.299527 0.496580 0.760780 0.070 Uiso 1 1 calc R U . . .
C12 C 0.31293(8) 0.2850(5) 0.77509(14) 0.0579(10) Uani 1 1 d . . . . .
H12 H 0.321028 0.301141 0.809795 0.069 Uiso 1 1 calc R U . . .
C13 C 0.40172(7) -0.2001(4) 0.77841(12) 0.0497(9) Uani 1 1 d . . . . .
C14 C 0.42613(7) -0.1512(4) 0.80304(13) 0.0553(10) Uani 1 1 d . . . . .
H14 H 0.429460 -0.102477 0.834509 0.066 Uiso 1 1 calc R U . . .
C15 C 0.44571(7) -0.1717(5) 0.78282(13) 0.0561(10) Uani 1 1 d . . . . .
H15 H 0.462256 -0.138652 0.800907 0.067 Uiso 1 1 calc R U . . .
C16 C 0.44148(7) -0.2403(4) 0.73618(13) 0.0521(9) Uani 1 1 d . . . . .
C17 C 0.41812(7) -0.3088(4) 0.71557(14) 0.0517(9) Uani 1 1 d . . . . .
H17 H 0.415361 -0.369816 0.686643 0.062 Uiso 1 1 calc R U . . .
C18 C 0.39885(7) -0.2894(4) 0.73651(13) 0.0497(9) Uani 1 1 d . . . . .
H18 H 0.383151 -0.338695 0.721799 0.060 Uiso 1 1 calc R U . . .
C19 C 0.28451(6) 0.5135(5) 0.65875(14) 0.0552(10) Uani 1 1 d . . . . .
C20 C 0.26878(7) 0.5088(5) 0.60957(15) 0.0578(10) Uani 1 1 d . . . . .
H20 H 0.255092 0.439821 0.600460 0.069 Uiso 1 1 calc R U . . .
C21 C 0.27285(7) 0.6045(5) 0.57328(15) 0.0557(10) Uani 1 1 d . . . . .
H21 H 0.261785 0.599488 0.539934 0.067 Uiso 1 1 calc R U . . .
C22 C 0.29246(6) 0.7054(4) 0.58476(14) 0.0508(9) Uani 1 1 d . . . . .
C23 C 0.30577(8) 0.7256(5) 0.63545(16) 0.0632(11) Uani 1 1 d . . . . .
H23 H 0.317731 0.804739 0.645378 0.076 Uiso 1 1 calc R U . . .
C24 C 0.30159(8) 0.6311(5) 0.67113(16) 0.0642(11) Uani 1 1 d . . . . .
H24 H 0.310763 0.647395 0.705353 0.077 Uiso 1 1 calc R U . . .
C25 C 0.45889(7) -0.2142(5) 0.70602(14) 0.0537(10) Uani 1 1 d . . . . .
C26 C 0.47142(7) -0.0754(5) 0.71127(14) 0.0609(11) Uani 1 1 d . . . . .
H26 H 0.472135 -0.013447 0.739203 0.073 Uiso 1 1 calc R U . . .
C27 C 0.48280(7) -0.0274(5) 0.67625(14) 0.0558(10) Uani 1 1 d . . . . .
H27 H 0.491305 0.066480 0.681027 0.067 Uiso 1 1 calc R U . . .
C28 C 0.48208(6) -0.1119(4) 0.63487(14) 0.0501(9) Uani 1 1 d . . . . .
C29 C 0.47155(7) -0.2552(4) 0.63172(16) 0.0566(10) Uani 1 1 d . . . . .
H29 H 0.472196 -0.320311 0.605342 0.068 Uiso 1 1 calc R U . . .
C30 C 0.46014(7) -0.3041(5) 0.66660(15) 0.0565(10) Uani 1 1 d . . . . .
H30 H 0.452997 -0.401794 0.663322 0.068 Uiso 1 1 calc R U . . .
C31 C 0.30289(6) 0.7733(4) 0.54645(14) 0.0484(9) Uani 1 1 d . . . . .
C32 C 0.30111(6) 0.6938(4) 0.50209(13) 0.0426(8) Uani 1 1 d . . . . .
H32 H 0.289467 0.613167 0.491874 0.051 Uiso 1 1 calc R U . . .
C33 C 0.31641(6) 0.7338(4) 0.47359(12) 0.0381(8) Uani 1 1 d . . . . .
C34 C 0.33373(6) 0.8541(4) 0.48859(13) 0.0410(8) Uani 1 1 d . . . . .
C35 C 0.33394(6) 0.9407(4) 0.52989(14) 0.0481(9) Uani 1 1 d . . . . .
H35 H 0.344562 1.026356 0.538672 0.058 Uiso 1 1 calc R U . . .
C36 C 0.31840(6) 0.9000(4) 0.55806(15) 0.0517(9) Uani 1 1 d . . . . .
H36 H 0.318288 0.959818 0.585998 0.062 Uiso 1 1 calc R U . . .
C37 C 0.48720(6) -0.0354(4) 0.59188(14) 0.0468(9) Uani 1 1 d . . . . .
C38 C 0.50424(6) 0.0848(4) 0.59883(15) 0.0503(9) Uani 1 1 d . . . . .
H38 H 0.517276 0.095503 0.629804 0.060 Uiso 1 1 calc R U . . .
C39 C 0.50223(6) 0.1875(4) 0.56119(14) 0.0484(9) Uani 1 1 d . . . . .
H39 H 0.513802 0.268856 0.566702 0.058 Uiso 1 1 calc R U . . .
C40 C 0.48350(6) 0.1740(4) 0.51510(13) 0.0412(8) Uani 1 1 d . . . . .
C41 C 0.46932(6) 0.0428(4) 0.50629(14) 0.0427(8) Uani 1 1 d . . . . .
H41 H 0.458155 0.023308 0.473717 0.051 Uiso 1 1 calc R U . . .
C42 C 0.47119(6) -0.0598(4) 0.54417(13) 0.0446(8) Uani 1 1 d . . . . .
H42 H 0.461271 -0.148648 0.537207 0.053 Uiso 1 1 calc R U . . .
C43 C 0.32197(6) 0.6500(3) 0.43237(12) 0.0361(7) Uani 1 1 d . . . . .
C44 C 0.34287(6) 0.7130(4) 0.42541(12) 0.0375(7) Uani 1 1 d . . . . .
C45 C 0.35165(6) 0.8400(4) 0.46025(12) 0.0381(7) Uani 1 1 d . . . . .
C46 C 0.30995(6) 0.5081(4) 0.40872(12) 0.0386(7) Uani 1 1 d . U . . .
C47 C 0.28759(6) 0.5111(4) 0.36896(13) 0.0435(8) Uani 1 1 d . U . . .
C48 C 0.27852(7) 0.3783(5) 0.34361(15) 0.0557(10) Uani 1 1 d . U . . .
H48 H 0.263550 0.380960 0.315800 0.067 Uiso 1 1 calc R U . . .
C49 C 0.29068(7) 0.2428(4) 0.35778(18) 0.0614(11) Uani 1 1 d . U . . .
C50 C 0.31203(7) 0.2412(4) 0.39867(18) 0.0596(10) Uani 1 1 d . U . . .
H50 H 0.320261 0.148050 0.409255 0.071 Uiso 1 1 calc R U . . .
C51 C 0.32216(6) 0.3708(4) 0.42535(15) 0.0474(9) Uani 1 1 d . U . . .
C52 C 0.47382(6) 0.3033(4) 0.48152(13) 0.0412(8) Uani 1 1 d . . . . .
C53 C 0.47182(6) 0.4417(4) 0.50268(14) 0.0426(8) Uani 1 1 d . . . . .
H53 H 0.482715 0.464911 0.535199 0.051 Uiso 1 1 calc R U . . .
C54 C 0.45406(6) 0.5470(4) 0.47685(14) 0.0435(8) Uani 1 1 d . . . . .
H54 H 0.452853 0.640283 0.492298 0.052 Uiso 1 1 calc R U . . .
C55 C 0.43801(6) 0.5180(4) 0.42876(13) 0.0402(8) Uani 1 1 d . . . . .
C56 C 0.44366(6) 0.3913(4) 0.40445(13) 0.0438(8) Uani 1 1 d . . . . .
H56 H 0.435408 0.377683 0.369678 0.053 Uiso 1 1 calc R U . . .
C57 C 0.46099(6) 0.2866(4) 0.43032(13) 0.0459(9) Uani 1 1 d . . . . .
H57 H 0.464337 0.201262 0.413100 0.055 Uiso 1 1 calc R U . . .
C58 C 0.36369(6) 0.6723(3) 0.40686(11) 0.0354(7) Uani 1 1 d . . . . .
C59 C 0.38426(6) 0.7642(3) 0.43260(11) 0.0355(7) Uani 1 1 d . . . . .
C60 C 0.37609(6) 0.8736(3) 0.46454(12) 0.0341(7) Uani 1 1 d . . . . .
C61 C 0.36776(6) 0.5557(4) 0.37750(12) 0.0379(7) Uani 1 1 d . . . . .
H61 H 0.353925 0.500659 0.356393 0.045 Uiso 1 1 calc R U . . .
C62 C 0.39240(6) 0.5212(4) 0.37958(12) 0.0385(8) Uani 1 1 d . . . . .
H62 H 0.395179 0.442667 0.358983 0.046 Uiso 1 1 calc R U . . .
C63 C 0.41319(6) 0.5970(4) 0.41067(12) 0.0378(8) Uani 1 1 d . . . . .
C64 C 0.40881(6) 0.7280(4) 0.43448(12) 0.0378(7) Uani 1 1 d . . . . .
H64 H 0.422501 0.791103 0.451685 0.045 Uiso 1 1 calc R U . . .
C65 C 0.27336(7) 0.6557(4) 0.35267(14) 0.0533(9) Uani 1 1 d . U . . .
H65A H 0.284373 0.728167 0.343253 0.080 Uiso 1 1 calc R U . . .
H65B H 0.268057 0.696369 0.380297 0.080 Uiso 1 1 calc R U . . .
H65C H 0.258414 0.636452 0.323851 0.080 Uiso 1 1 calc R U . . .
C66 C 0.28074(9) 0.0998(5) 0.3290(2) 0.0932(19) Uani 1 1 d . U . . .
H66A H 0.268654 0.051635 0.343297 0.140 Uiso 1 1 calc R U . . .
H66B H 0.294867 0.031339 0.331417 0.140 Uiso 1 1 calc R U . . .
H66C H 0.272274 0.124225 0.293797 0.140 Uiso 1 1 calc R U . . .
C67 C 0.34497(7) 0.3634(5) 0.47047(16) 0.0626(11) Uani 1 1 d . U . . .
H67A H 0.349445 0.258261 0.478907 0.094 Uiso 1 1 calc R U . . .
H67B H 0.341318 0.412678 0.498699 0.094 Uiso 1 1 calc R U . . .
H67C H 0.359142 0.414471 0.463439 0.094 Uiso 1 1 calc R U . . .
C68 C 0.39323(6) 0.9804(3) 0.49874(12) 0.0360(7) Uani 1 1 d . . . . .
C69 C 0.39931(6) 1.1152(4) 0.47960(13) 0.0390(8) Uani 1 1 d . . . . .
C70 C 0.41508(6) 1.2176(4) 0.51217(13) 0.0426(8) Uani 1 1 d . . . . .
H70 H 0.418900 1.310007 0.499277 0.051 Uiso 1 1 calc R U . . .
C71 C 0.42528(6) 1.1881(4) 0.56263(14) 0.0468(9) Uani 1 1 d . . . . .
C72 C 0.41955(6) 1.0495(4) 0.58081(13) 0.0460(9) Uani 1 1 d . . . . .
H72 H 0.426780 1.026445 0.615311 0.055 Uiso 1 1 calc R U . . .
C73 C 0.40382(6) 0.9472(4) 0.55001(14) 0.0432(8) Uani 1 1 d . . . . .
C74 C 0.38933(7) 1.1489(4) 0.42464(14) 0.0517(9) Uani 1 1 d . . . . .
H74A H 0.396424 1.077184 0.406110 0.078 Uiso 1 1 calc R U . . .
H74B H 0.394206 1.250966 0.418447 0.078 Uiso 1 1 calc R U . . .
H74C H 0.370839 1.140545 0.413482 0.078 Uiso 1 1 calc R U . . .
C75 C 0.44272(7) 1.2982(5) 0.59687(16) 0.0600(10) Uani 1 1 d . . . . .
H75A H 0.460239 1.275652 0.598617 0.090 Uiso 1 1 calc R U . . .
H75B H 0.440868 1.290708 0.630410 0.090 Uiso 1 1 calc R U . . .
H75C H 0.438427 1.400099 0.583952 0.090 Uiso 1 1 calc R U . . .
C76 C 0.39837(7) 0.7993(4) 0.57063(15) 0.0546(9) Uani 1 1 d . . . . .
H76A H 0.401316 0.717333 0.549834 0.082 Uiso 1 1 calc R U . . .
H76B H 0.380694 0.797256 0.570453 0.082 Uiso 1 1 calc R U . . .
H76C H 0.409541 0.787202 0.605017 0.082 Uiso 1 1 calc R U . . .
Cl1_1 Cl 0.37581(14) 0.0394(7) 0.6730(3) 0.156(3) Uani 0.596(8) 1 d D U P A 1
C1_1 C 0.36684(14) 0.2095(8) 0.6449(3) 0.067(2) Uani 0.596(8) 1 d D U P A 1
C2_1 C 0.34209(13) 0.2566(7) 0.6339(3) 0.067(2) Uani 0.596(8) 1 d D U P A 1
H2_1 H 0.329796 0.194270 0.641229 0.081 Uiso 0.596(8) 1 calc R U P A 1
C3_1 C 0.33555(12) 0.3933(7) 0.6126(3) 0.069(2) Uani 0.596(8) 1 d D U P A 1
H3_1 H 0.318579 0.426840 0.605592 0.083 Uiso 0.596(8) 1 calc R U P A 1
C4_1 C 0.35312(15) 0.4856(9) 0.6007(3) 0.066(2) Uani 0.596(8) 1 d D U P A 1
H4_1 H 0.347990 0.578849 0.584307 0.079 Uiso 0.596(8) 1 calc R U P A 1
C5_1 C 0.37782(16) 0.4408(11) 0.6127(4) 0.065(3) Uani 0.596(8) 1 d D U P A 1
H5_1 H 0.390000 0.503986 0.605382 0.078 Uiso 0.596(8) 1 calc R U P A 1
C6_1 C 0.38510(14) 0.3025(9) 0.6357(4) 0.065(2) Uani 0.596(8) 1 d D U P A 1
H6_1 H 0.402309 0.271882 0.645002 0.078 Uiso 0.596(8) 1 calc R U P A 1
Cl1_2 Cl 0.26087(3) 0.0036(2) 0.57145(7) 0.0508(4) Uani 0.5 1 d D U P B -1
C1_2 C 0.2533(2) 0.1534(11) 0.5307(4) 0.048(3) Uani 0.5 1 d D U P B -1
C2_2 C 0.2308(3) 0.2269(17) 0.5245(6) 0.060(4) Uani 0.5 1 d D U P B -1
H2_2 H 0.219630 0.195079 0.542102 0.072 Uiso 0.5 1 calc R U P B -1
C3_2 C 0.2247(3) 0.348(2) 0.4922(8) 0.067(4) Uani 0.5 1 d D U P B -1
H3_2 H 0.209556 0.402535 0.488595 0.080 Uiso 0.5 1 calc R U P B -1
C4_2 C 0.2404(3) 0.3901(17) 0.4655(6) 0.061(4) Uani 0.5 1 d D U P B -1
H4_2 H 0.235860 0.472266 0.442964 0.074 Uiso 0.5 1 calc R U P B -1
C5_2 C 0.2626(3) 0.3154(14) 0.4707(6) 0.057(3) Uani 0.5 1 d D U P B -1
H5_2 H 0.273107 0.343389 0.451157 0.069 Uiso 0.5 1 calc R U P B -1
C6_2 C 0.2695(3) 0.1973(15) 0.5051(6) 0.050(3) Uani 0.5 1 d D U P B -1
H6_2 H 0.285333 0.148110 0.510610 0.060 Uiso 0.5 1 calc R U P B -1
Cl1_3 Cl 0.37378(7) 0.0128(7) 0.6614(3) 0.0777(17) Uani 0.404(8) 1 d D U P A 2
C1_3 C 0.3666(2) 0.1952(12) 0.6468(4) 0.080(3) Uani 0.404(8) 1 d D U P A 2
C2_3 C 0.3751(2) 0.2634(12) 0.6109(4) 0.070(3) Uani 0.404(8) 1 d D U P A 2
H2_3 H 0.383900 0.206728 0.592934 0.083 Uiso 0.404(8) 1 calc R U P A 2
C3_3 C 0.3706(3) 0.4150(15) 0.6010(6) 0.075(4) Uani 0.404(8) 1 d D U P A 2
H3_3 H 0.377387 0.464473 0.578000 0.090 Uiso 0.404(8) 1 calc R U P A 2
C4_3 C 0.3562(3) 0.4930(13) 0.6248(6) 0.085(4) Uani 0.404(8) 1 d D U P A 2
H4_3 H 0.352084 0.595207 0.616728 0.102 Uiso 0.404(8) 1 calc R U P A 2
C5_3 C 0.3479(2) 0.4226(14) 0.6604(5) 0.100(4) Uani 0.404(8) 1 d D U P A 2
H5_3 H 0.338538 0.478381 0.677617 0.120 Uiso 0.404(8) 1 calc R U P A 2
C6_3 C 0.3526(2) 0.2744(13) 0.6715(6) 0.095(4) Uani 0.404(8) 1 d D U P A 2
H6_3 H 0.346446 0.226531 0.695659 0.114 Uiso 0.404(8) 1 calc R U P A 2
Cl1_4 Cl 0.49531(6) 0.4583(4) 0.80324(13) 0.1030(10) Uani 0.5 1 d D U P C 3
C1_4 C 0.46599(16) 0.3740(10) 0.7831(3) 0.054(3) Uani 0.5 1 d D U P C 3
C2_4 C 0.45811(15) 0.3037(14) 0.7372(3) 0.066(3) Uani 0.5 1 d D U P C 3
H2_4 H 0.468077 0.307121 0.715109 0.079 Uiso 0.5 1 calc R U P C 3
C3_4 C 0.43543(16) 0.2288(11) 0.7243(3) 0.079(3) Uani 0.5 1 d D U P C 3
H3_4 H 0.430453 0.170430 0.694522 0.094 Uiso 0.5 1 calc R U P C 3
C4_4 C 0.41992(15) 0.2372(10) 0.7538(3) 0.068(2) Uani 0.5 1 d D U P C 3
H4_4 H 0.404239 0.185047 0.744421 0.082 Uiso 0.5 1 calc R U P C 3
C5_4 C 0.42683(18) 0.3188(14) 0.7958(4) 0.076(3) Uani 0.5 1 d D U P C 3
H5_4 H 0.415141 0.334126 0.813955 0.092 Uiso 0.5 1 calc R U P C 3
C6_4 C 0.45061(15) 0.3808(11) 0.8131(3) 0.070(2) Uani 0.5 1 d D U P C 3
H6_4 H 0.456268 0.427209 0.845091 0.084 Uiso 0.5 1 calc R U P C 3
O1_5 O 0.4775(3) 0.4476(14) 0.8161(5) 0.154(4) Uani 0.5 1 d D . P D 4
C1_5 C 0.4575(4) 0.357(3) 0.7764(10) 0.149(9) Uani 0.5 1 d D U P D 4
H1_5 H 0.448979 0.430321 0.749429 0.179 Uiso 0.5 1 calc R U P D 4
C2_5 C 0.4713(4) 0.2640(17) 0.7564(7) 0.135(7) Uani 0.5 1 d D U P D 4
H2A_5 H 0.467810 0.159428 0.754101 0.162 Uiso 0.5 1 calc R U P D 4
H2B_5 H 0.484305 0.303584 0.744734 0.162 Uiso 0.5 1 calc R U P D 4
C3_5 C 0.4387(3) 0.2985(19) 0.7931(8) 0.134(7) Uani 0.5 1 d D U P D 4
H3A_5 H 0.435405 0.193689 0.790629 0.161 Uiso 0.5 1 calc R U P D 4
H3B_5 H 0.428955 0.362419 0.807146 0.161 Uiso 0.5 1 calc R U P D 4

loop_
_atom_site_aniso_label
_atom_site_aniso_U_11
_atom_site_aniso_U_22
_atom_site_aniso_U_33
_atom_site_aniso_U_23
_atom_site_aniso_U_13
_atom_site_aniso_U_12
C1 0.064(2) 0.059(2) 0.044(2) -0.0108(18) 0.0293(18) -0.022(2)
C2 0.068(3) 0.062(2) 0.041(2) -0.0175(18) 0.0265(18) -0.017(2)
C3 0.064(2) 0.067(3) 0.039(2) -0.0140(18) 0.0194(18) -0.023(2)
C4 0.062(2) 0.063(2) 0.0307(18) 0.0007(17) 0.0161(16) -0.018(2)
C5 0.067(3) 0.055(2) 0.052(2) -0.0025(18) 0.0286(19) -0.018(2)
C6 0.059(2) 0.066(3) 0.057(2) -0.011(2) 0.0299(19) -0.022(2)
C7 0.060(2) 0.058(2) 0.048(2) -0.0075(18) 0.0335(19) -0.0197(19)
C8 0.051(2) 0.065(3) 0.062(2) -0.019(2) 0.0263(19) -0.027(2)
C9 0.041(2) 0.077(3) 0.052(2) -0.012(2) 0.0184(17) -0.017(2)
C10 0.0414(19) 0.067(3) 0.054(2) -0.013(2) 0.0253(17) -0.0146(18)
C11 0.069(3) 0.062(3) 0.055(2) -0.014(2) 0.036(2) -0.012(2)
C12 0.071(3) 0.066(3) 0.046(2) -0.016(2) 0.0317(19) -0.017(2)
C13 0.057(2) 0.058(2) 0.0323(18) 0.0059(17) 0.0119(16) -0.0131(19)
C14 0.066(2) 0.063(2) 0.0329(18) 0.0038(17) 0.0089(18) -0.015(2)
C15 0.051(2) 0.070(3) 0.041(2) 0.0062(19) 0.0043(17) -0.0144(19)
C16 0.048(2) 0.058(2) 0.047(2) 0.0045(18) 0.0093(17) -0.0062(18)
C17 0.057(2) 0.050(2) 0.047(2) -0.0005(17) 0.0148(18) -0.0091(18)
C18 0.052(2) 0.046(2) 0.051(2) 0.0030(17) 0.0153(17) -0.0123(17)
C19 0.0359(19) 0.085(3) 0.051(2) -0.011(2) 0.0226(17) -0.0115(19)
C20 0.043(2) 0.071(3) 0.067(3) -0.008(2) 0.0295(19) -0.0091(19)
C21 0.041(2) 0.074(3) 0.057(2) -0.004(2) 0.0220(17) 0.0010(19)
C22 0.0398(19) 0.059(2) 0.059(2) -0.0009(19) 0.0237(17) -0.0005(18)
C23 0.068(3) 0.057(2) 0.069(3) -0.013(2) 0.028(2) -0.008(2)
C24 0.080(3) 0.065(3) 0.056(2) -0.012(2) 0.032(2) -0.011(2)
C25 0.041(2) 0.062(2) 0.052(2) 0.0078(19) 0.0063(17) -0.0065(18)
C26 0.048(2) 0.084(3) 0.044(2) -0.006(2) 0.0048(17) -0.021(2)
C27 0.0379(19) 0.073(3) 0.050(2) 0.001(2) 0.0037(16) -0.0158(18)
C28 0.0307(17) 0.059(2) 0.058(2) 0.0025(19) 0.0100(16) 0.0045(17)
C29 0.053(2) 0.051(2) 0.070(3) 0.0044(19) 0.0238(19) 0.0072(18)
C30 0.053(2) 0.052(2) 0.067(3) 0.006(2) 0.0218(19) 0.0019(19)
C31 0.0344(18) 0.057(2) 0.058(2) -0.0060(19) 0.0199(16) 0.0059(17)
C32 0.0270(16) 0.0408(19) 0.060(2) -0.0010(17) 0.0127(15) 0.0029(14)
C33 0.0271(16) 0.0383(18) 0.0494(19) 0.0025(15) 0.0126(14) 0.0044(14)
C34 0.0300(16) 0.0377(18) 0.058(2) -0.0007(16) 0.0182(15) 0.0039(14)
C35 0.0372(18) 0.045(2) 0.068(2) -0.0128(18) 0.0242(17) -0.0015(16)
C36 0.0377(19) 0.056(2) 0.067(2) -0.0085(19) 0.0244(18) 0.0017(17)
C37 0.0342(18) 0.047(2) 0.064(2) -0.0020(18) 0.0232(17) 0.0042(16)
C38 0.0310(17) 0.062(2) 0.061(2) -0.003(2) 0.0184(16) 0.0027(17)
C39 0.0318(18) 0.054(2) 0.067(2) -0.0079(19) 0.0267(17) -0.0016(16)
C40 0.0283(16) 0.047(2) 0.056(2) -0.0076(17) 0.0249(16) 0.0026(15)
C41 0.0373(18) 0.045(2) 0.055(2) -0.0119(17) 0.0277(16) 0.0039(16)
C42 0.0364(18) 0.043(2) 0.060(2) -0.0087(18) 0.0233(17) 0.0028(15)
C43 0.0302(16) 0.0352(17) 0.0419(18) 0.0039(14) 0.0096(14) 0.0044(14)
C44 0.0346(17) 0.0353(17) 0.0415(18) 0.0049(14) 0.0101(14) 0.0012(14)
C45 0.0346(17) 0.0338(17) 0.0475(19) 0.0019(15) 0.0152(14) 0.0032(14)
C46 0.0335(16) 0.0365(17) 0.0516(19) 0.0004(15) 0.0215(15) -0.0028(14)
C47 0.0346(17) 0.0446(19) 0.058(2) -0.0078(16) 0.0245(16) -0.0050(15)
C48 0.0377(18) 0.067(2) 0.071(2) -0.018(2) 0.0298(17) -0.0148(18)
C49 0.049(2) 0.050(2) 0.105(3) -0.025(2) 0.052(2) -0.0160(18)
C50 0.053(2) 0.0355(19) 0.111(3) -0.001(2) 0.055(2) 0.0007(17)
C51 0.0407(18) 0.0358(18) 0.077(2) 0.0058(17) 0.0350(18) 0.0021(15)
C52 0.0312(16) 0.0429(19) 0.060(2) -0.0042(17) 0.0292(16) -0.0014(15)
C53 0.0276(16) 0.045(2) 0.059(2) -0.0121(17) 0.0196(15) -0.0072(15)
C54 0.0374(18) 0.0363(18) 0.065(2) -0.0115(17) 0.0284(17) -0.0085(15)
C55 0.0373(17) 0.0370(18) 0.054(2) -0.0083(16) 0.0263(16) -0.0058(15)
C56 0.0450(19) 0.045(2) 0.050(2) -0.0061(17) 0.0281(16) 0.0003(17)
C57 0.0452(19) 0.048(2) 0.055(2) -0.0093(18) 0.0309(17) 0.0014(17)
C58 0.0383(17) 0.0347(17) 0.0355(17) 0.0057(14) 0.0147(14) 0.0005(14)
C59 0.0418(18) 0.0299(16) 0.0398(17) 0.0030(14) 0.0200(14) -0.0012(14)
C60 0.0354(17) 0.0277(16) 0.0425(18) 0.0012(14) 0.0167(14) 0.0010(13)
C61 0.0417(18) 0.0361(18) 0.0372(17) 0.0002(14) 0.0141(14) -0.0062(15)
C62 0.0466(19) 0.0341(17) 0.0418(18) -0.0003(14) 0.0238(15) -0.0016(15)
C63 0.0426(18) 0.0349(17) 0.0448(18) -0.0036(15) 0.0265(15) -0.0060(15)
C64 0.0386(18) 0.0351(18) 0.0470(19) -0.0032(15) 0.0237(15) -0.0063(14)
C65 0.0375(19) 0.064(2) 0.056(2) 0.0012(19) 0.0110(16) 0.0052(18)
C66 0.081(3) 0.067(3) 0.161(5) -0.058(3) 0.083(4) -0.035(3)
C67 0.056(2) 0.055(2) 0.081(3) 0.025(2) 0.027(2) 0.0165(19)
C68 0.0322(16) 0.0325(17) 0.050(2) -0.0043(15) 0.0219(15) 0.0022(13)
C69 0.0382(17) 0.0346(18) 0.054(2) -0.0050(15) 0.0280(16) -0.0012(14)
C70 0.0406(18) 0.0367(18) 0.060(2) -0.0101(17) 0.0296(17) -0.0069(15)
C71 0.0332(17) 0.051(2) 0.064(2) -0.0146(18) 0.0258(17) -0.0077(16)
C72 0.0316(17) 0.058(2) 0.048(2) -0.0086(18) 0.0128(15) 0.0008(17)
C73 0.0328(17) 0.0410(19) 0.060(2) -0.0009(17) 0.0209(16) 0.0010(15)
C74 0.067(2) 0.0379(19) 0.058(2) -0.0034(17) 0.0319(19) -0.0084(18)
C75 0.049(2) 0.063(3) 0.073(3) -0.020(2) 0.0277(19) -0.0191(19)
C76 0.048(2) 0.053(2) 0.062(2) 0.0112(19) 0.0149(18) -0.0017(18)
Cl1_1 0.278(7) 0.099(3) 0.125(4) 0.034(3) 0.112(4) 0.036(3)
C1_1 0.078(4) 0.071(4) 0.065(4) 0.008(4) 0.045(4) 0.004(4)
C2_1 0.070(4) 0.064(4) 0.091(6) -0.022(4) 0.059(4) -0.006(3)
C3_1 0.048(4) 0.065(4) 0.101(6) -0.022(4) 0.033(4) -0.004(3)
C4_1 0.067(4) 0.066(4) 0.068(6) -0.005(4) 0.025(5) 0.011(3)
C5_1 0.054(5) 0.080(5) 0.067(6) -0.002(4) 0.026(5) -0.010(4)
C6_1 0.055(4) 0.074(5) 0.072(6) 0.015(4) 0.028(4) 0.013(4)
Cl1_2 0.0475(10) 0.0562(10) 0.0546(10) -0.0021(9) 0.0246(8) -0.0029(8)
C1_2 0.020(7) 0.068(8) 0.053(6) -0.012(5) 0.008(5) -0.009(6)
C2_2 0.032(6) 0.098(10) 0.053(6) 0.011(6) 0.017(5) 0.007(5)
C3_2 0.046(8) 0.084(10) 0.074(7) 0.011(7) 0.024(5) 0.014(6)
C4_2 0.051(8) 0.085(9) 0.045(5) 0.014(5) 0.010(5) 0.008(5)
C5_2 0.036(9) 0.062(7) 0.069(7) 0.001(5) 0.008(7) -0.011(6)
C6_2 0.030(6) 0.067(8) 0.054(6) -0.003(5) 0.017(5) 0.001(5)
Cl1_3 0.059(2) 0.070(3) 0.097(3) 0.038(2) 0.0131(19) 0.0018(17)
C1_3 0.080(7) 0.083(6) 0.079(6) 0.007(5) 0.026(5) -0.005(6)
C2_3 0.066(8) 0.086(7) 0.060(7) -0.004(6) 0.024(6) 0.010(6)
C3_3 0.060(8) 0.089(6) 0.080(8) 0.004(6) 0.025(7) -0.001(7)
C4_3 0.075(7) 0.082(6) 0.095(10) -0.011(6) 0.022(7) 0.008(5)
C5_3 0.076(8) 0.128(9) 0.108(11) -0.012(8) 0.047(8) 0.007(8)
C6_3 0.065(8) 0.128(9) 0.103(10) 0.005(8) 0.042(7) -0.010(7)
Cl1_4 0.0781(17) 0.096(2) 0.107(2) 0.0016(17) -0.0125(16) -0.0281(16)
C1_4 0.073(6) 0.036(5) 0.048(5) -0.008(4) 0.011(5) -0.012(5)
C2_4 0.066(5) 0.098(9) 0.039(4) -0.013(5) 0.023(4) -0.013(5)
C3_4 0.084(5) 0.097(7) 0.062(5) -0.025(5) 0.032(4) -0.035(5)
C4_4 0.074(5) 0.075(6) 0.060(4) 0.000(4) 0.026(4) -0.014(5)
C5_4 0.090(7) 0.090(7) 0.060(5) -0.007(5) 0.040(5) 0.015(6)
C6_4 0.101(6) 0.060(6) 0.053(5) -0.006(4) 0.033(4) 0.011(5)
O1_5 0.202(13) 0.136(9) 0.135(9) -0.009(7) 0.067(9) -0.025(9)
C1_5 0.170(18) 0.079(12) 0.157(17) -0.007(12) -0.011(15) -0.007(13)
C2_5 0.194(18) 0.066(8) 0.183(17) -0.047(10) 0.115(14) -0.014(11)
C3_5 0.092(11) 0.081(10) 0.23(2) -0.001(12) 0.055(13) 0.014(9)

loop_
_atom_type_symbol
_atom_type_description
_atom_type_scat_dispersion_real
_atom_type_scat_dispersion_imag
_atom_type_scat_source
C C 0.0181 0.0091 'International Tables Vol C Tables 4.2.6.8 and 6.1.1.4'
H H 0.0000 0.0000 'International Tables Vol C Tables 4.2.6.8 and 6.1.1.4'
Cl Cl 0.3639 0.7018 'International Tables Vol C Tables 4.2.6.8 and 6.1.1.4'
O O 0.0492 0.0322 'International Tables Vol C Tables 4.2.6.8 and 6.1.1.4'

loop_
_geom_angle_atom_site_label_1
_geom_angle_atom_site_label_2
_geom_angle_atom_site_label_3
_geom_angle
_geom_angle_site_symmetry_1
_geom_angle_site_symmetry_3
_geom_angle_publ_flag
C6 C1 C2 116.9(4) . . ?
C6 C1 C7 123.4(4) . . ?
C2 C1 C7 117.9(3) . . ?
C3 C2 C1 121.4(4) . . ?
C3 C2 H2 119.3 . . ?
C1 C2 H2 119.3 . . ?
C4 C3 C2 121.3(4) . . ?
C4 C3 H3 119.3 . . ?
C2 C3 H3 119.3 . . ?
C3 C4 C5 117.0(4) . . ?
C3 C4 C13 118.8(3) . . ?
C5 C4 C13 123.0(4) . . ?
C6 C5 C4 120.5(4) . . ?
C6 C5 H5 119.7 . . ?
C4 C5 H5 119.7 . . ?
C1 C6 C5 121.5(4) . . ?
C1 C6 H6 119.2 . . ?
C5 C6 H6 119.2 . . ?
C12 C7 C8 116.3(4) . . ?
C12 C7 C1 121.8(4) . . ?
C8 C7 C1 120.0(3) . . ?
C9 C8 C7 121.2(4) . . ?
C9 C8 H8 119.4 . . ?
C7 C8 H8 119.4 . . ?
C10 C9 C8 121.0(4) . . ?
C10 C9 H9 119.5 . . ?
C8 C9 H9 119.5 . . ?
C9 C10 C11 117.1(4) . . ?
C9 C10 C19 119.5(3) . . ?
C11 C10 C19 121.8(4) . . ?
C12 C11 C10 121.4(4) . . ?
C12 C11 H11 119.3 . . ?
C10 C11 H11 119.3 . . ?
C11 C12 C7 121.1(4) . . ?
C11 C12 H12 119.5 . . ?
C7 C12 H12 119.5 . . ?
C18 C13 C14 116.3(4) . . ?
C18 C13 C4 120.5(3) . . ?
C14 C13 C4 121.7(3) . . ?
C15 C14 C13 121.6(4) . . ?
C15 C14 H14 119.2 . . ?
C13 C14 H14 119.2 . . ?
C14 C15 C16 121.0(3) . . ?
C14 C15 H15 119.5 . . ?
C16 C15 H15 119.5 . . ?
C17 C16 C15 116.7(3) . . ?
C17 C16 C25 121.3(3) . . ?
C15 C16 C25 120.9(3) . . ?
C18 C17 C16 121.0(4) . . ?
C18 C17 H17 119.5 . . ?
C16 C17 H17 119.5 . . ?
C17 C18 C13 122.0(3) . . ?
C17 C18 H18 119.0 . . ?
C13 C18 H18 119.0 . . ?
C24 C19 C20 116.4(4) . . ?
C24 C19 C10 117.8(3) . . ?
C20 C19 C10 124.0(4) . . ?
C19 C20 C21 120.8(4) . . ?
C19 C20 H20 119.6 . . ?
C21 C20 H20 119.6 . . ?
C22 C21 C20 121.5(4) . . ?
C22 C21 H21 119.2 . . ?
C20 C21 H21 119.2 . . ?
C21 C22 C23 117.2(4) . . ?
C21 C22 C31 123.4(3) . . ?
C23 C22 C31 118.6(3) . . ?
C24 C23 C22 120.3(4) . . ?
C24 C23 H23 119.9 . . ?
C22 C23 H23 119.9 . . ?
C23 C24 C19 122.3(4) . . ?
C23 C24 H24 118.9 . . ?
C19 C24 H24 118.9 . . ?
C30 C25 C26 116.6(4) . . ?
C30 C25 C16 124.4(3) . . ?
C26 C25 C16 117.8(4) . . ?
C27 C26 C25 121.0(4) . . ?
C27 C26 H26 119.5 . . ?
C25 C26 H26 119.5 . . ?
C28 C27 C26 121.8(4) . . ?
C28 C27 H27 119.1 . . ?
C26 C27 H27 119.1 . . ?
C27 C28 C29 117.2(4) . . ?
C27 C28 C37 118.1(3) . . ?
C29 C28 C37 123.3(4) . . ?
C30 C29 C28 121.0(4) . . ?
C30 C29 H29 119.5 . . ?
C28 C29 H29 119.5 . . ?
C25 C30 C29 121.8(4) . . ?
C25 C30 H30 119.1 . . ?
C29 C30 H30 119.1 . . ?
C36 C31 C32 118.9(3) . . ?
C36 C31 C22 120.4(3) . . ?
C32 C31 C22 119.6(3) . . ?
C33 C32 C31 119.5(3) . . ?
C33 C32 H32 120.2 . . ?
C31 C32 H32 120.2 . . ?
C32 C33 C34 120.4(3) . . ?
C32 C33 C43 129.2(3) . . ?
C34 C33 C43 109.1(3) . . ?
C35 C34 C33 120.0(3) . . ?
C35 C34 C45 132.1(3) . . ?
C33 C34 C45 106.7(3) . . ?
C36 C35 C34 118.9(3) . . ?
C36 C35 H35 120.6 . . ?
C34 C35 H35 120.6 . . ?
C35 C36 C31 121.7(3) . . ?
C35 C36 H36 119.1 . . ?
C31 C36 H36 119.1 . . ?
C42 C37 C38 117.5(3) . . ?
C42 C37 C28 119.2(3) . . ?
C38 C37 C28 121.8(3) . . ?
C39 C38 C37 120.6(3) . . ?
C39 C38 H38 119.7 . . ?
C37 C38 H38 119.7 . . ?
C38 C39 C40 121.1(3) . . ?
C38 C39 H39 119.4 . . ?
C40 C39 H39 119.4 . . ?
C41 C40 C39 117.3(3) . . ?
C41 C40 C52 117.8(3) . . ?
C39 C40 C52 123.0(3) . . ?
C42 C41 C40 121.1(3) . . ?
C42 C41 H41 119.5 . . ?
C40 C41 H41 119.5 . . ?
C37 C42 C41 121.1(3) . . ?
C37 C42 H42 119.5 . . ?
C41 C42 H42 119.5 . . ?
C44 C43 C33 107.2(3) . . ?
C44 C43 C46 125.0(3) . . ?
C33 C43 C46 127.0(3) . . ?
C43 C44 C58 139.4(3) . . ?
C43 C44 C45 110.2(3) . . ?
C58 C44 C45 106.9(3) . . ?
C60 C45 C34 139.8(3) . . ?
C60 C45 C44 110.2(3) . . ?
C34 C45 C44 106.6(3) . . ?
C47 C46 C51 120.2(3) . . ?
C47 C46 C43 120.6(3) . . ?
C51 C46 C43 119.1(3) . . ?
C46 C47 C48 119.1(3) . . ?
C46 C47 C65 121.0(3) . . ?
C48 C47 C65 119.9(3) . . ?
C49 C48 C47 121.9(4) . . ?
C49 C48 H48 119.1 . . ?
C47 C48 H48 119.1 . . ?
C50 C49 C48 118.0(4) . . ?
C50 C49 C66 121.0(4) . . ?
C48 C49 C66 121.0(4) . . ?
C49 C50 C51 122.7(4) . . ?
C49 C50 H50 118.6 . . ?
C51 C50 H50 118.6 . . ?
C50 C51 C46 117.9(3) . . ?
C50 C51 C67 121.0(3) . . ?
C46 C51 C67 121.1(3) . . ?
C53 C52 C57 116.8(3) . . ?
C53 C52 C40 118.7(3) . . ?
C57 C52 C40 122.7(3) . . ?
C52 C53 C54 120.8(3) . . ?
C52 C53 H53 119.6 . . ?
C54 C53 H53 119.6 . . ?
C53 C54 C55 121.3(3) . . ?
C53 C54 H54 119.4 . . ?
C55 C54 H54 119.4 . . ?
C54 C55 C56 116.6(3) . . ?
C54 C55 C63 119.4(3) . . ?
C56 C55 C63 122.4(3) . . ?
C57 C56 C55 120.9(3) . . ?
C57 C56 H56 119.6 . . ?
C55 C56 H56 119.6 . . ?
C56 C57 C52 121.4(3) . . ?
C56 C57 H57 119.3 . . ?
C52 C57 H57 119.3 . . ?
C61 C58 C59 119.0(3) . . ?
C61 C58 C44 133.8(3) . . ?
C59 C58 C44 106.2(3) . . ?
C64 C59 C58 121.1(3) . . ?
C64 C59 C60 127.5(3) . . ?
C58 C59 C60 109.9(3) . . ?
C45 C60 C68 128.9(3) . . ?
C45 C60 C59 106.5(3) . . ?
C68 C60 C59 124.1(3) . . ?
C62 C61 C58 118.7(3) . . ?
C62 C61 H61 120.7 . . ?
C58 C61 H61 120.7 . . ?
C61 C62 C63 122.5(3) . . ?
C61 C62 H62 118.8 . . ?
C63 C62 H62 118.8 . . ?
C62 C63 C64 118.1(3) . . ?
C62 C63 C55 119.1(3) . . ?
C64 C63 C55 120.5(3) . . ?
C59 C64 C63 119.2(3) . . ?
C59 C64 H64 120.4 . . ?
C63 C64 H64 120.4 . . ?
C47 C65 H65A 109.5 . . ?
C47 C65 H65B 109.5 . . ?
H65A C65 H65B 109.5 . . ?
C47 C65 H65C 109.5 . . ?
H65A C65 H65C 109.5 . . ?
H65B C65 H65C 109.5 . . ?
C49 C66 H66A 109.5 . . ?
C49 C66 H66B 109.5 . . ?
H66A C66 H66B 109.5 . . ?
C49 C66 H66C 109.5 . . ?
H66A C66 H66C 109.5 . . ?
H66B C66 H66C 109.5 . . ?
C51 C67 H67A 109.5 . . ?
C51 C67 H67B 109.5 . . ?
H67A C67 H67B 109.5 . . ?
C51 C67 H67C 109.5 . . ?
H67A C67 H67C 109.5 . . ?
H67B C67 H67C 109.5 . . ?
C69 C68 C73 119.9(3) . . ?
C69 C68 C60 119.2(3) . . ?
C73 C68 C60 120.9(3) . . ?
C70 C69 C68 119.2(3) . . ?
C70 C69 C74 120.2(3) . . ?
C68 C69 C74 120.7(3) . . ?
C71 C70 C69 121.7(3) . . ?
C71 C70 H70 119.1 . . ?
C69 C70 H70 119.1 . . ?
C70 C71 C72 118.1(3) . . ?
C70 C71 C75 120.9(3) . . ?
C72 C71 C75 120.9(3) . . ?
C73 C72 C71 121.7(3) . . ?
C73 C72 H72 119.1 . . ?
C71 C72 H72 119.1 . . ?
C72 C73 C68 119.3(3) . . ?
C72 C73 C76 120.3(3) . . ?
C68 C73 C76 120.4(3) . . ?
C69 C74 H74A 109.5 . . ?
C69 C74 H74B 109.5 . . ?
H74A C74 H74B 109.5 . . ?
C69 C74 H74C 109.5 . . ?
H74A C74 H74C 109.5 . . ?
H74B C74 H74C 109.5 . . ?
C71 C75 H75A 109.5 . . ?
C71 C75 H75B 109.5 . . ?
H75A C75 H75B 109.5 . . ?
C71 C75 H75C 109.5 . . ?
H75A C75 H75C 109.5 . . ?
H75B C75 H75C 109.5 . . ?
C73 C76 H76A 109.5 . . ?
C73 C76 H76B 109.5 . . ?
H76A C76 H76B 109.5 . . ?
C73 C76 H76C 109.5 . . ?
H76A C76 H76C 109.5 . . ?
H76B C76 H76C 109.5 . . ?
C2_1 C1_1 C6_1 120.7(6) . . ?
C2_1 C1_1 Cl1_1 120.1(6) . . ?
C6_1 C1_1 Cl1_1 119.1(6) . . ?
C3_1 C2_1 C1_1 119.0(6) . . ?
C3_1 C2_1 H2_1 120.5 . . ?
C1_1 C2_1 H2_1 120.5 . . ?
C2_1 C3_1 C4_1 121.6(6) . . ?
C2_1 C3_1 H3_1 119.2 . . ?
C4_1 C3_1 H3_1 119.2 . . ?
C5_1 C4_1 C3_1 119.4(7) . . ?
C5_1 C4_1 H4_1 120.3 . . ?
C3_1 C4_1 H4_1 120.3 . . ?
C4_1 C5_1 C6_1 120.0(7) . . ?
C4_1 C5_1 H5_1 120.0 . . ?
C6_1 C5_1 H5_1 120.0 . . ?
C5_1 C6_1 C1_1 119.2(6) . . ?
C5_1 C6_1 H6_1 120.4 . . ?
C1_1 C6_1 H6_1 120.4 . . ?
C2_2 C1_2 C6_2 121.0(7) . . ?
C2_2 C1_2 Cl1_2 118.8(6) . . ?
C6_2 C1_2 Cl1_2 120.2(7) . . ?
C1_2 C2_2 C3_2 119.2(7) . . ?
C1_2 C2_2 H2_2 120.4 . . ?
C3_2 C2_2 H2_2 120.4 . . ?
C4_2 C3_2 C2_2 120.2(7) . . ?
C4_2 C3_2 H3_2 119.9 . . ?
C2_2 C3_2 H3_2 119.9 . . ?
C3_2 C4_2 C5_2 121.0(7) . . ?
C3_2 C4_2 H4_2 119.5 . . ?
C5_2 C4_2 H4_2 119.5 . . ?
C4_2 C5_2 C6_2 119.3(7) . . ?
C4_2 C5_2 H5_2 120.4 . . ?
C6_2 C5_2 H5_2 120.4 . . ?
C1_2 C6_2 C5_2 119.3(7) . . ?
C1_2 C6_2 H6_2 120.4 . . ?
C5_2 C6_2 H6_2 120.4 . . ?
C2_3 C1_3 C6_3 120.8(8) . . ?
C2_3 C1_3 Cl1_3 119.6(8) . . ?
C6_3 C1_3 Cl1_3 119.6(9) . . ?
C1_3 C2_3 C3_3 119.8(8) . . ?
C1_3 C2_3 H2_3 120.1 . . ?
C3_3 C2_3 H2_3 120.1 . . ?
C4_3 C3_3 C2_3 119.3(9) . . ?
C4_3 C3_3 H3_3 120.4 . . ?
C2_3 C3_3 H3_3 120.4 . . ?
C5_3 C4_3 C3_3 119.8(9) . . ?
C5_3 C4_3 H4_3 120.1 . . ?
C3_3 C4_3 H4_3 120.1 . . ?
C6_3 C5_3 C4_3 121.5(8) . . ?
C6_3 C5_3 H5_3 119.2 . . ?
C4_3 C5_3 H5_3 119.2 . . ?
C5_3 C6_3 C1_3 118.6(8) . . ?
C5_3 C6_3 H6_3 120.7 . . ?
C1_3 C6_3 H6_3 120.7 . . ?
C6_4 C1_4 C2_4 121.0(7) . . ?
C6_4 C1_4 Cl1_4 118.9(6) . . ?
C2_4 C1_4 Cl1_4 120.1(6) . . ?
C3_4 C2_4 C1_4 118.1(7) . . ?
C3_4 C2_4 H2_4 121.0 . . ?
C1_4 C2_4 H2_4 121.0 . . ?
C4_4 C3_4 C2_4 120.7(7) . . ?
C4_4 C3_4 H3_4 119.6 . . ?
C2_4 C3_4 H3_4 119.6 . . ?
C5_4 C4_4 C3_4 120.0(7) . . ?
C5_4 C4_4 H4_4 120.0 . . ?
C3_4 C4_4 H4_4 120.0 . . ?
C4_4 C5_4 C6_4 120.9(7) . . ?
C4_4 C5_4 H5_4 119.5 . . ?
C6_4 C5_4 H5_4 119.5 . . ?
C1_4 C6_4 C5_4 118.5(7) . . ?
C1_4 C6_4 H6_4 120.8 . . ?
C5_4 C6_4 H6_4 120.8 . . ?
C2_5 C1_5 C3_5 119.3(19) . . ?
C2_5 C1_5 O1_5 104.1(17) . . ?
C3_5 C1_5 O1_5 114.3(18) . . ?
C2_5 C1_5 H1_5 106.1 . . ?
C3_5 C1_5 H1_5 106.1 . . ?
O1_5 C1_5 H1_5 106.1 . . ?
C1_5 C2_5 H2A_5 120.0 . . ?
C1_5 C2_5 H2B_5 120.0 . . ?
H2A_5 C2_5 H2B_5 120.0 . . ?
C1_5 C3_5 H3A_5 120.0 . . ?
C1_5 C3_5 H3B_5 120.0 . . ?
H3A_5 C3_5 H3B_5 120.0 . . ?

loop_
_geom_bond_atom_site_label_1
_geom_bond_atom_site_label_2
_geom_bond_distance
_geom_bond_site_symmetry_2
_geom_bond_publ_flag
C1 C6 1.383(6) . ?
C1 C2 1.389(5) . ?
C1 C7 1.485(6) . ?
C2 C3 1.380(6) . ?
C2 H2 0.9500 . ?
C3 C4 1.378(5) . ?
C3 H3 0.9500 . ?
C4 C5 1.400(5) . ?
C4 C13 1.490(5) . ?
C5 C6 1.387(6) . ?
C5 H5 0.9500 . ?
C6 H6 0.9500 . ?
C7 C12 1.387(5) . ?
C7 C8 1.413(5) . ?
C8 C9 1.382(6) . ?
C8 H8 0.9500 . ?
C9 C10 1.375(6) . ?
C9 H9 0.9500 . ?
C10 C11 1.396(5) . ?
C10 C19 1.501(6) . ?
C11 C12 1.379(6) . ?
C11 H11 0.9500 . ?
C12 H12 0.9500 . ?
C13 C18 1.388(5) . ?
C13 C14 1.389(5) . ?
C14 C15 1.385(6) . ?
C14 H14 0.9500 . ?
C15 C16 1.398(5) . ?
C15 H15 0.9500 . ?
C16 C17 1.389(5) . ?
C16 C25 1.486(5) . ?
C17 C18 1.381(5) . ?
C17 H17 0.9500 . ?
C18 H18 0.9500 . ?
C19 C24 1.385(6) . ?
C19 C20 1.389(5) . ?
C20 C21 1.399(6) . ?
C20 H20 0.9500 . ?
C21 C22 1.372(5) . ?
C21 H21 0.9500 . ?
C22 C23 1.399(6) . ?
C22 C31 1.497(5) . ?
C23 C24 1.382(6) . ?
C23 H23 0.9500 . ?
C24 H24 0.9500 . ?
C25 C30 1.385(6) . ?
C25 C26 1.405(6) . ?
C26 C27 1.389(5) . ?
C26 H26 0.9500 . ?
C27 C28 1.375(5) . ?
C27 H27 0.9500 . ?
C28 C29 1.397(5) . ?
C28 C37 1.488(5) . ?
C29 C30 1.389(5) . ?
C29 H29 0.9500 . ?
C30 H30 0.9500 . ?
C31 C36 1.397(5) . ?
C31 C32 1.410(5) . ?
C32 C33 1.381(5) . ?
C32 H32 0.9500 . ?
C33 C34 1.416(5) . ?
C33 C43 1.487(5) . ?
C34 C35 1.390(5) . ?
C34 C45 1.458(4) . ?
C35 C36 1.386(5) . ?
C35 H35 0.9500 . ?
C36 H36 0.9500 . ?
C37 C42 1.379(5) . ?
C37 C38 1.403(5) . ?
C38 C39 1.376(5) . ?
C38 H38 0.9500 . ?
C39 C40 1.394(5) . ?
C39 H39 0.9500 . ?
C40 C41 1.389(5) . ?
C40 C52 1.481(5) . ?
C41 C42 1.382(5) . ?
C41 H41 0.9500 . ?
C42 H42 0.9500 . ?
C43 C44 1.357(4) . ?
C43 C46 1.488(5) . ?
C44 C58 1.452(4) . ?
C44 C45 1.477(5) . ?
C45 C60 1.358(4) . ?
C46 C47 1.392(5) . ?
C46 C51 1.407(5) . ?
C47 C48 1.394(5) . ?
C47 C65 1.507(5) . ?
C48 C49 1.381(6) . ?
C48 H48 0.9500 . ?
C49 C50 1.374(6) . ?
C49 C66 1.519(6) . ?
C50 C51 1.398(5) . ?
C50 H50 0.9500 . ?
C51 C67 1.493(6) . ?
C52 C53 1.388(5) . ?
C52 C57 1.402(5) . ?
C53 C54 1.393(5) . ?
C53 H53 0.9500 . ?
C54 C55 1.394(5) . ?
C54 H54 0.9500 . ?
C55 C56 1.404(5) . ?
C55 C63 1.492(5) . ?
C56 C57 1.377(5) . ?
C56 H56 0.9500 . ?
C57 H57 0.9500 . ?
C58 C61 1.387(4) . ?
C58 C59 1.411(4) . ?
C59 C64 1.386(4) . ?
C59 C60 1.487(4) . ?
C60 C68 1.474(4) . ?
C61 C62 1.386(5) . ?
C61 H61 0.9500 . ?
C62 C63 1.390(5) . ?
C62 H62 0.9500 . ?
C63 C64 1.403(4) . ?
C64 H64 0.9500 . ?
C65 H65A 0.9800 . ?
C65 H65B 0.9800 . ?
C65 H65C 0.9800 . ?
C66 H66A 0.9800 . ?
C66 H66B 0.9800 . ?
C66 H66C 0.9800 . ?
C67 H67A 0.9800 . ?
C67 H67B 0.9800 . ?
C67 H67C 0.9800 . ?
C68 C69 1.399(4) . ?
C68 C73 1.409(5) . ?
C69 C70 1.394(5) . ?
C69 C74 1.501(5) . ?
C70 C71 1.379(5) . ?
C70 H70 0.9500 . ?
C71 C72 1.410(5) . ?
C71 C75 1.501(5) . ?
C72 C73 1.371(5) . ?
C72 H72 0.9500 . ?
C73 C76 1.507(5) . ?
C74 H74A 0.9800 . ?
C74 H74B 0.9800 . ?
C74 H74C 0.9800 . ?
C75 H75A 0.9800 . ?
C75 H75B 0.9800 . ?
C75 H75C 0.9800 . ?
C76 H76A 0.9800 . ?
C76 H76B 0.9800 . ?
C76 H76C 0.9800 . ?
Cl1_1 C1_1 1.711(8) . ?
C1_1 C2_1 1.378(8) . ?
C1_1 C6_1 1.394(9) . ?
C2_1 C3_1 1.357(8) . ?
C2_1 H2_1 0.9500 . ?
C3_1 C4_1 1.394(9) . ?
C3_1 H3_1 0.9500 . ?
C4_1 C5_1 1.367(9) . ?
C4_1 H4_1 0.9500 . ?
C5_1 C6_1 1.393(9) . ?
C5_1 H5_1 0.9500 . ?
C6_1 H6_1 0.9500 . ?
Cl1_2 C1_2 1.724(10) . ?
C1_2 C2_2 1.372(9) . ?
C1_2 C6_2 1.372(9) . ?
C2_2 C3_2 1.385(10) . ?
C2_2 H2_2 0.9500 . ?
C3_2 C4_2 1.363(10) . ?
C3_2 H3_2 0.9500 . ?
C4_2 C5_2 1.366(10) . ?
C4_2 H4_2 0.9500 . ?
C5_2 C6_2 1.401(10) . ?
C5_2 H5_2 0.9500 . ?
C6_2 H6_2 0.9500 . ?
Cl1_3 C1_3 1.694(10) . ?
C1_3 C2_3 1.377(11) . ?
C1_3 C6_3 1.383(11) . ?
C2_3 C3_3 1.386(11) . ?
C2_3 H2_3 0.9500 . ?
C3_3 C4_3 1.378(11) . ?
C3_3 H3_3 0.9500 . ?
C4_3 C5_3 1.375(11) . ?
C4_3 H4_3 0.9500 . ?
C5_3 C6_3 1.365(10) . ?
C5_3 H5_3 0.9500 . ?
C6_3 H6_3 0.9500 . ?
Cl1_4 C1_4 1.724(9) . ?
C1_4 C6_4 1.372(10) . ?
C1_4 C2_4 1.378(10) . ?
C2_4 C3_4 1.372(9) . ?
C2_4 H2_4 0.9500 . ?
C3_4 C4_4 1.368(9) . ?
C3_4 H3_4 0.9500 . ?
C4_4 C5_4 1.338(10) . ?
C4_4 H4_4 0.9500 . ?
C5_4 C6_4 1.376(10) . ?
C5_4 H5_4 0.9500 . ?
C6_4 H6_4 0.9500 . ?
O1_5 C1_5 1.54(2) . ?
C1_5 C2_5 1.364(17) . ?
C1_5 C3_5 1.372(17) . ?
C1_5 H1_5 1.0000 . ?
C2_5 H2A_5 0.9500 . ?
C2_5 H2B_5 0.9500 . ?
C3_5 H3A_5 0.9500 . ?
C3_5 H3B_5 0.9500 . ?

loop_
_geom_torsion_atom_site_label_1
_geom_torsion_atom_site_label_2
_geom_torsion_atom_site_label_3
_geom_torsion_atom_site_label_4
_geom_torsion
_geom_torsion_site_symmetry_1
_geom_torsion_site_symmetry_2
_geom_torsion_site_symmetry_3
_geom_torsion_site_symmetry_4
_geom_torsion_publ_flag
C6 C1 C2 C3 8.3(5) . . . . ?
C7 C1 C2 C3 -156.8(3) . . . . ?
C1 C2 C3 C4 0.9(6) . . . . ?
C2 C3 C4 C5 -10.0(5) . . . . ?
C2 C3 C4 C13 158.1(3) . . . . ?
C3 C4 C5 C6 9.9(5) . . . . ?
C13 C4 C5 C6 -157.7(3) . . . . ?
C2 C1 C6 C5 -8.3(5) . . . . ?
C7 C1 C6 C5 155.9(4) . . . . ?
C4 C5 C6 C1 -0.8(6) . . . . ?
C6 C1 C7 C12 161.3(3) . . . . ?
C2 C1 C7 C12 -34.7(5) . . . . ?
C6 C1 C7 C8 -35.2(5) . . . . ?
C2 C1 C7 C8 128.9(4) . . . . ?
C12 C7 C8 C9 11.3(5) . . . . ?
C1 C7 C8 C9 -153.1(3) . . . . ?
C7 C8 C9 C10 -0.7(5) . . . . ?
C8 C9 C10 C11 -10.9(5) . . . . ?
C8 C9 C10 C19 154.9(3) . . . . ?
C9 C10 C11 C12 11.9(5) . . . . ?
C19 C10 C11 C12 -153.5(4) . . . . ?
C10 C11 C12 C7 -1.2(6) . . . . ?
C8 C7 C12 C11 -10.3(5) . . . . ?
C1 C7 C12 C11 153.8(4) . . . . ?
C3 C4 C13 C18 -138.1(4) . . . . ?
C5 C4 C13 C18 29.3(5) . . . . ?
C3 C4 C13 C14 27.3(5) . . . . ?
C5 C4 C13 C14 -165.4(3) . . . . ?
C18 C13 C14 C15 9.2(6) . . . . ?
C4 C13 C14 C15 -156.8(4) . . . . ?
C13 C14 C15 C16 1.2(6) . . . . ?
C14 C15 C16 C17 -10.7(6) . . . . ?
C14 C15 C16 C25 157.3(4) . . . . ?
C15 C16 C17 C18 9.7(6) . . . . ?
C25 C16 C17 C18 -158.2(4) . . . . ?
C16 C17 C18 C13 0.8(6) . . . . ?
C14 C13 C18 C17 -10.2(5) . . . . ?
C4 C13 C18 C17 155.9(4) . . . . ?
C9 C10 C19 C24 -136.3(4) . . . . ?
C11 C10 C19 C24 28.8(5) . . . . ?
C9 C10 C19 C20 28.0(5) . . . . ?
C11 C10 C19 C20 -166.9(4) . . . . ?
C24 C19 C20 C21 9.5(6) . . . . ?
C10 C19 C20 C21 -155.0(4) . . . . ?
C19 C20 C21 C22 0.3(6) . . . . ?
C20 C21 C22 C23 -9.8(6) . . . . ?
C20 C21 C22 C31 159.5(4) . . . . ?
C21 C22 C23 C24 9.5(6) . . . . ?
C31 C22 C23 C24 -160.3(4) . . . . ?
C22 C23 C24 C19 0.4(6) . . . . ?
C20 C19 C24 C23 -9.9(6) . . . . ?
C10 C19 C24 C23 155.6(4) . . . . ?
C17 C16 C25 C30 -29.9(6) . . . . ?
C15 C16 C25 C30 162.7(4) . . . . ?
C17 C16 C25 C26 137.6(4) . . . . ?
C15 C16 C25 C26 -29.9(5) . . . . ?
C30 C25 C26 C27 4.7(6) . . . . ?
C16 C25 C26 C27 -163.7(4) . . . . ?
C25 C26 C27 C28 0.7(6) . . . . ?
C26 C27 C28 C29 -6.0(5) . . . . ?
C26 C27 C28 C37 161.0(4) . . . . ?
C27 C28 C29 C30 6.0(5) . . . . ?
C37 C28 C29 C30 -160.3(3) . . . . ?
C26 C25 C30 C29 -4.7(6) . . . . ?
C16 C25 C30 C29 162.8(4) . . . . ?
C28 C29 C30 C25 -0.6(6) . . . . ?
C21 C22 C31 C36 164.6(4) . . . . ?
C23 C22 C31 C36 -26.3(5) . . . . ?
C21 C22 C31 C32 -27.5(5) . . . . ?
C23 C22 C31 C32 141.7(4) . . . . ?
C36 C31 C32 C33 6.0(5) . . . . ?
C22 C31 C32 C33 -162.1(3) . . . . ?
C31 C32 C33 C34 -0.2(5) . . . . ?
C31 C32 C33 C43 165.7(3) . . . . ?
C32 C33 C34 C35 -5.4(5) . . . . ?
C43 C33 C34 C35 -173.9(3) . . . . ?
C32 C33 C34 C45 163.7(3) . . . . ?
C43 C33 C34 C45 -4.8(4) . . . . ?
C33 C34 C35 C36 4.9(5) . . . . ?
C45 C34 C35 C36 -160.9(4) . . . . ?
C34 C35 C36 C31 1.0(5) . . . . ?
C32 C31 C36 C35 -6.5(5) . . . . ?
C22 C31 C36 C35 161.5(3) . . . . ?
C27 C28 C37 C42 -132.5(3) . . . . ?
C29 C28 C37 C42 33.7(5) . . . . ?
C27 C28 C37 C38 33.3(5) . . . . ?
C29 C28 C37 C38 -160.5(3) . . . . ?
C42 C37 C38 C39 9.9(5) . . . . ?
C28 C37 C38 C39 -156.1(3) . . . . ?
C37 C38 C39 C40 -0.8(5) . . . . ?
C38 C39 C40 C41 -8.7(5) . . . . ?
C38 C39 C40 C52 155.3(3) . . . . ?
C39 C40 C41 C42 9.2(4) . . . . ?
C52 C40 C41 C42 -155.7(3) . . . . ?
C38 C37 C42 C41 -9.5(5) . . . . ?
C28 C37 C42 C41 156.9(3) . . . . ?
C40 C41 C42 C37 -0.1(5) . . . . ?
C32 C33 C43 C44 -163.5(3) . . . . ?
C34 C33 C43 C44 3.6(4) . . . . ?
C32 C33 C43 C46 6.9(5) . . . . ?
C34 C33 C43 C46 174.1(3) . . . . ?
C33 C43 C44 C58 153.9(4) . . . . ?
C46 C43 C44 C58 -16.8(6) . . . . ?
C33 C43 C44 C45 -0.9(3) . . . . ?
C46 C43 C44 C45 -171.6(3) . . . . ?
C35 C34 C45 C60 15.9(7) . . . . ?
C33 C34 C45 C60 -151.4(4) . . . . ?
C35 C34 C45 C44 171.4(4) . . . . ?
C33 C34 C45 C44 4.1(3) . . . . ?
C43 C44 C45 C60 161.4(3) . . . . ?
C58 C44 C45 C60 -1.7(4) . . . . ?
C43 C44 C45 C34 -2.0(4) . . . . ?
C58 C44 C45 C34 -165.1(3) . . . . ?
C44 C43 C46 C47 -104.5(4) . . . . ?
C33 C43 C46 C47 86.7(4) . . . . ?
C44 C43 C46 C51 72.3(4) . . . . ?
C33 C43 C46 C51 -96.6(4) . . . . ?
C51 C46 C47 C48 -4.7(5) . . . . ?
C43 C46 C47 C48 172.0(3) . . . . ?
C51 C46 C47 C65 176.2(3) . . . . ?
C43 C46 C47 C65 -7.1(5) . . . . ?
C46 C47 C48 C49 2.0(5) . . . . ?
C65 C47 C48 C49 -178.8(3) . . . . ?
C47 C48 C49 C50 1.2(5) . . . . ?
C47 C48 C49 C66 -178.9(3) . . . . ?
C48 C49 C50 C51 -1.7(6) . . . . ?
C66 C49 C50 C51 178.3(4) . . . . ?
C49 C50 C51 C46 -0.9(5) . . . . ?
C49 C50 C51 C67 178.2(3) . . . . ?
C47 C46 C51 C50 4.1(5) . . . . ?
C43 C46 C51 C50 -172.6(3) . . . . ?
C47 C46 C51 C67 -175.0(3) . . . . ?
C43 C46 C51 C67 8.2(5) . . . . ?
C41 C40 C52 C53 128.7(3) . . . . ?
C39 C40 C52 C53 -35.3(4) . . . . ?
C41 C40 C52 C57 -35.5(4) . . . . ?
C39 C40 C52 C57 160.5(3) . . . . ?
C57 C52 C53 C54 12.3(4) . . . . ?
C40 C52 C53 C54 -152.8(3) . . . . ?
C52 C53 C54 C55 -1.0(5) . . . . ?
C53 C54 C55 C56 -11.2(5) . . . . ?
C53 C54 C55 C63 154.7(3) . . . . ?
C54 C55 C56 C57 12.1(5) . . . . ?
C63 C55 C56 C57 -153.4(3) . . . . ?
C55 C56 C57 C52 -0.8(5) . . . . ?
C53 C52 C57 C56 -11.5(5) . . . . ?
C40 C52 C57 C56 153.0(3) . . . . ?
C43 C44 C58 C61 17.5(7) . . . . ?
C45 C44 C58 C61 172.9(3) . . . . ?
C43 C44 C58 C59 -151.3(4) . . . . ?
C45 C44 C58 C59 4.1(3) . . . . ?
C61 C58 C59 C64 -8.8(4) . . . . ?
C44 C58 C59 C64 162.0(3) . . . . ?
C61 C58 C59 C60 -175.7(3) . . . . ?
C44 C58 C59 C60 -4.9(3) . . . . ?
C34 C45 C60 C68 -18.1(7) . . . . ?
C44 C45 C60 C68 -173.0(3) . . . . ?
C34 C45 C60 C59 153.7(4) . . . . ?
C44 C45 C60 C59 -1.2(3) . . . . ?
C64 C59 C60 C45 -161.9(3) . . . . ?
C58 C59 C60 C45 3.9(4) . . . . ?
C64 C59 C60 C68 10.3(5) . . . . ?
C58 C59 C60 C68 176.2(3) . . . . ?
C59 C58 C61 C62 8.3(4) . . . . ?
C44 C58 C61 C62 -159.4(3) . . . . ?
C58 C61 C62 C63 1.3(5) . . . . ?
C61 C62 C63 C64 -10.5(5) . . . . ?
C61 C62 C63 C55 152.8(3) . . . . ?
C54 C55 C63 C62 -144.5(3) . . . . ?
C56 C55 C63 C62 20.6(5) . . . . ?
C54 C55 C63 C64 18.3(4) . . . . ?
C56 C55 C63 C64 -176.5(3) . . . . ?
C58 C59 C64 C63 -0.5(5) . . . . ?
C60 C59 C64 C63 163.9(3) . . . . ?
C62 C63 C64 C59 9.9(4) . . . . ?
C55 C63 C64 C59 -153.1(3) . . . . ?
C45 C60 C68 C69 -107.2(4) . . . . ?
C59 C60 C68 C69 82.4(4) . . . . ?
C45 C60 C68 C73 73.8(4) . . . . ?
C59 C60 C68 C73 -96.6(4) . . . . ?
C73 C68 C69 C70 -2.4(4) . . . . ?
C60 C68 C69 C70 178.6(3) . . . . ?
C73 C68 C69 C74 176.7(3) . . . . ?
C60 C68 C69 C74 -2.3(4) . . . . ?
C68 C69 C70 C71 1.4(5) . . . . ?
C74 C69 C70 C71 -177.8(3) . . . . ?
C69 C70 C71 C72 0.6(5) . . . . ?
C69 C70 C71 C75 178.5(3) . . . . ?
C70 C71 C72 C73 -1.6(5) . . . . ?
C75 C71 C72 C73 -179.5(3) . . . . ?
C71 C72 C73 C68 0.6(5) . . . . ?
C71 C72 C73 C76 179.3(3) . . . . ?
C69 C68 C73 C72 1.5(4) . . . . ?
C60 C68 C73 C72 -179.6(3) . . . . ?
C69 C68 C73 C76 -177.2(3) . . . . ?
C60 C68 C73 C76 1.7(4) . . . . ?
C6_1 C1_1 C2_1 C3_1 2.0(11) . . . . ?
Cl1_1 C1_1 C2_1 C3_1 178.7(6) . . . . ?
C1_1 C2_1 C3_1 C4_1 1.2(12) . . . . ?
C2_1 C3_1 C4_1 C5_1 -2.9(14) . . . . ?
C3_1 C4_1 C5_1 C6_1 1.4(15) . . . . ?
C4_1 C5_1 C6_1 C1_1 1.7(15) . . . . ?
C2_1 C1_1 C6_1 C5_1 -3.5(13) . . . . ?
Cl1_1 C1_1 C6_1 C5_1 179.8(7) . . . . ?
C6_2 C1_2 C2_2 C3_2 -0.7(16) . . . . ?
Cl1_2 C1_2 C2_2 C3_2 179.4(13) . . . . ?
C1_2 C2_2 C3_2 C4_2 3(3) . . . . ?
C2_2 C3_2 C4_2 C5_2 -1(3) . . . . ?
C3_2 C4_2 C5_2 C6_2 -2(2) . . . . ?
C2_2 C1_2 C6_2 C5_2 -2.4(18) . . . . ?
Cl1_2 C1_2 C6_2 C5_2 177.5(11) . . . . ?
C4_2 C5_2 C6_2 C1_2 4(2) . . . . ?
C6_3 C1_3 C2_3 C3_3 3.3(17) . . . . ?
Cl1_3 C1_3 C2_3 C3_3 -176.0(11) . . . . ?
C1_3 C2_3 C3_3 C4_3 -5(2) . . . . ?
C2_3 C3_3 C4_3 C5_3 4(3) . . . . ?
C3_3 C4_3 C5_3 C6_3 -3(3) . . . . ?
C4_3 C5_3 C6_3 C1_3 1(2) . . . . ?
C2_3 C1_3 C6_3 C5_3 -1.6(19) . . . . ?
Cl1_3 C1_3 C6_3 C5_3 177.7(11) . . . . ?
C6_4 C1_4 C2_4 C3_4 -5.9(14) . . . . ?
Cl1_4 C1_4 C2_4 C3_4 175.3(9) . . . . ?
C1_4 C2_4 C3_4 C4_4 6.8(16) . . . . ?
C2_4 C3_4 C4_4 C5_4 -0.2(16) . . . . ?
C3_4 C4_4 C5_4 C6_4 -7.6(17) . . . . ?
C2_4 C1_4 C6_4 C5_4 -1.5(14) . . . . ?
Cl1_4 C1_4 C6_4 C5_4 177.2(8) . . . . ?
C4_4 C5_4 C6_4 C1_4 8.4(17) . . . . ?
